data_7057991
loop_
_publ_author_name
'Shankar, Ravi'
'Sharma, Asmita'
'Jangir, Bhawana'
'Chaudhary, Manchal'
'Kociok-K\"ohn, Gabriele'

_publ_section_title
;
 Catalytic oxidation of diorganosilanes to 1,1,3,3-tetraorganodisiloxanes
 with gold nanoparticle assembly at the water--chloroform interface
;
_journal_issue 2
_journal_name_full 'New Journal of Chemistry'
_journal_page_first 813
_journal_paper_doi 10.1039/C8NJ04223C
_journal_volume 43
_journal_year 2019
_chemical_formula_moiety 'C24 H22 O Si2'
_chemical_formula_sum 'C24 H22 O Si2'
_chemical_formula_weight 382.59
_space_group_crystal_system monoclinic
_space_group_IT_number 14
_space_group_name_Hall '-P 2yn'
_space_group_name_H-M_alt 'P 1 21/n 1'
_symmetry_space_group_name_Hall '-P 2yn'
_symmetry_space_group_name_H-M 'P 1 21/n 1'
_atom_sites_solution_hydrogens mixed
_audit_creation_method SHELXL-2014/7
_audit_update_record
;
2018-11-24 deposited with the CCDC.
2018-11-27 downloaded from the CCDC.
;
_cell_angle_alpha 90
_cell_angle_beta 95.794(16)
_cell_angle_gamma 90
_cell_formula_units_Z 2
_cell_length_a 12.567(7)
_cell_length_b 6.088(4)
_cell_length_c 14.018(8)
_cell_measurement_reflns_used 2954
_cell_measurement_temperature 298(2)
_cell_measurement_theta_max 24.34
_cell_measurement_theta_min 2.30
_cell_volume 1067.0(11)
_computing_cell_refinement 'Bruker SAINT'
_computing_data_collection 'Bruker APEX3'
_computing_data_reduction 'Bruker SAINT'
_computing_molecular_graphics 'Bruker SHELXTL'
_computing_publication_material 'Bruker SHELXTL'
_computing_structure_refinement 'SHELXL-2014/7 (Sheldrick, 2014)'
_computing_structure_solution 'SHELXT 2014/5 (Sheldrick, 2014)'
_diffrn_ambient_temperature 298(2)
_diffrn_measured_fraction_theta_full 1.000
_diffrn_measured_fraction_theta_max 1.000
_diffrn_measurement_device_type 'Bruker APEX-III CCD'
_diffrn_measurement_method '\f and \w scans'
_diffrn_radiation_type MoK\a
_diffrn_radiation_wavelength 0.71073
_diffrn_reflns_av_R_equivalents 0.0460
_diffrn_reflns_av_unetI/netI 0.0264
_diffrn_reflns_Laue_measured_fraction_full 1.000
_diffrn_reflns_Laue_measured_fraction_max 1.000
_diffrn_reflns_limit_h_max 13
_diffrn_reflns_limit_h_min -15
_diffrn_reflns_limit_k_max 7
_diffrn_reflns_limit_k_min -7
_diffrn_reflns_limit_l_max 17
_diffrn_reflns_limit_l_min -17
_diffrn_reflns_number 15339
_diffrn_reflns_point_group_measured_fraction_full 1.000
_diffrn_reflns_point_group_measured_fraction_max 1.000
_diffrn_reflns_theta_full 25.242
_diffrn_reflns_theta_max 25.992
_diffrn_reflns_theta_min 2.075
_exptl_absorpt_coefficient_mu 0.177
_exptl_absorpt_correction_T_max 0.768
_exptl_absorpt_correction_T_min 0.626
_exptl_absorpt_correction_type multi-scan
_exptl_absorpt_process_details 'SADABS-2016/6 - Bruker AXS area detector scaling and absorption correction'
_exptl_crystal_colour colorless
_exptl_crystal_density_diffrn 1.191
_exptl_crystal_description block
_exptl_crystal_F_000 404
_exptl_crystal_size_max 0.43
_exptl_crystal_size_mid 0.33
_exptl_crystal_size_min 0.22
_refine_diff_density_max 0.146
_refine_diff_density_min -0.183
_refine_diff_density_rms 0.037
_refine_ls_extinction_method none
_refine_ls_goodness_of_fit_ref 1.050
_refine_ls_hydrogen_treatment mixed
_refine_ls_matrix_type full
_refine_ls_number_parameters 202
_refine_ls_number_reflns 2107
_refine_ls_number_restraints 8
_refine_ls_restrained_S_all 1.049
_refine_ls_R_factor_all 0.0749
_refine_ls_R_factor_gt 0.0429
_refine_ls_shift/su_max 0.000
_refine_ls_shift/su_mean 0.000
_refine_ls_structure_factor_coef Fsqd
_refine_ls_weighting_details 'w=1/[\s^2^(Fo^2^)+(0.0656P)^2^+0.3689P] where P=(Fo^2^+2Fc^2^)/3'
_refine_ls_weighting_scheme calc
_refine_ls_wR_factor_gt 0.1200
_refine_ls_wR_factor_ref 0.1428
_reflns_Friedel_coverage 0.000
_reflns_number_gt 1478
_reflns_number_total 2107
_reflns_threshold_expression 'I > 2\s(I)'
_cod_data_source_file c8nj04223c2.cif
_cod_data_source_block siloxane
_cod_depositor_comments 'Adding full bibliography for 7057991.cif.'
_cod_database_code 7057991
_shelx_shelxl_version_number 2014/7
_shelx_space_group_comment
;
The symmetry employed for this shelxl refinement is uniquely defined
by the following loop, which should always be used as a source of
symmetry information in preference to the above space-group names.
They are only intended as comments.
;

loop_
_space_group_symop_operation_xyz
'x, y, z'
'-x+1/2, y+1/2, -z+1/2'
'-x, -y, -z'
'x-1/2, -y-1/2, z-1/2'

loop_
_atom_site_label
_atom_site_type_symbol
_atom_site_fract_x
_atom_site_fract_y
_atom_site_fract_z
_atom_site_U_iso_or_equiv
_atom_site_adp_type
_atom_site_occupancy
_atom_site_site_symmetry_order
_atom_site_calc_flag
_atom_site_refinement_flags_posn
_atom_site_refinement_flags_adp
_atom_site_refinement_flags_occupancy
_atom_site_disorder_assembly
_atom_site_disorder_group
C1A C 0.3416(5) 0.6640(18) 0.6059(10) 0.051(2) Uani 0.5 1 d DG . P A -1
C2A C 0.3136(6) 0.8673(16) 0.6410(10) 0.078(3) Uani 0.5 1 d G . P A -1
H2A H 0.3657 0.9742 0.6549 0.094 Uiso 0.5 1 calc R U P A -1
C3A C 0.2078(7) 0.9108(12) 0.6552(8) 0.082(3) Uani 0.5 1 d G . P A -1
H3A H 0.1891 1.0469 0.6787 0.098 Uiso 0.5 1 calc R U P A -1
C4A C 0.1299(5) 0.7510(13) 0.6344(8) 0.074(3) Uani 0.5 1 d G . P A -1
H4A H 0.0591 0.7802 0.6439 0.088 Uiso 0.5 1 calc R U P A -1
C5A C 0.1578(6) 0.5477(13) 0.5993(8) 0.070(2) Uani 0.5 1 d G . P A -1
H5A H 0.1057 0.4408 0.5854 0.084 Uiso 0.5 1 calc R U P A -1
C6A C 0.2637(7) 0.5042(15) 0.5851(8) 0.0561(19) Uani 0.5 1 d G . P A -1
H6A H 0.2824 0.3682 0.5616 0.067 Uiso 0.5 1 calc R U P A -1
C7A C 0.5496(6) 0.5350(15) 0.7033(5) 0.0411(18) Uani 0.5 1 d DG . P A -1
C8A C 0.6098(7) 0.3437(14) 0.7155(4) 0.0438(15) Uani 0.5 1 d G . P A -1
H8A H 0.6109 0.2446 0.6651 0.053 Uiso 0.5 1 calc R U P A -1
C9A C 0.6682(7) 0.3004(13) 0.8030(5) 0.056(2) Uani 0.5 1 d G . P A -1
H9A H 0.7085 0.1724 0.8112 0.068 Uiso 0.5 1 calc R U P A -1
C10A C 0.6665(8) 0.4484(16) 0.8783(4) 0.071(2) Uani 0.5 1 d G . P A -1
H10A H 0.7056 0.4195 0.9369 0.085 Uiso 0.5 1 calc R U P A -1
C11A C 0.6063(7) 0.6398(15) 0.8661(6) 0.071(2) Uani 0.5 1 d G . P A -1
H11A H 0.6052 0.7388 0.9165 0.085 Uiso 0.5 1 calc R U P A -1
C12A C 0.5479(6) 0.6830(13) 0.7786(7) 0.057(2) Uani 0.5 1 d G . P A -1
H12A H 0.5076 0.8110 0.7705 0.068 Uiso 0.5 1 calc R U P A -1
C1B C 0.6687(5) 0.3051(19) 0.4075(10) 0.051(2) Uani 0.5 1 d DG . P A -1
C2B C 0.7189(6) 0.1334(15) 0.3645(9) 0.066(2) Uani 0.5 1 d G . P A -1
H2B H 0.6806 0.0075 0.3454 0.079 Uiso 0.5 1 calc R U P A -1
C3B C 0.8264(6) 0.1499(13) 0.3499(8) 0.079(3) Uani 0.5 1 d G . P A -1
H3B H 0.8600 0.0350 0.3211 0.094 Uiso 0.5 1 calc R U P A -1
C4B C 0.8837(5) 0.3380(15) 0.3785(8) 0.083(3) Uani 0.5 1 d G . P A -1
H4B H 0.9556 0.3491 0.3687 0.100 Uiso 0.5 1 calc R U P A -1
C5B C 0.8334(9) 0.5097(15) 0.4215(8) 0.087(3) Uani 0.5 1 d G . P A -1
H5B H 0.8718 0.6356 0.4406 0.105 Uiso 0.5 1 calc R U P A -1
C6B C 0.7259(9) 0.4932(16) 0.4361(9) 0.072(3) Uani 0.5 1 d G . P A -1
H6B H 0.6923 0.6081 0.4649 0.086 Uiso 0.5 1 calc R U P A -1
C7B C 0.4359(6) 0.4253(14) 0.3058(5) 0.0381(16) Uani 0.5 1 d DG . P A -1
C8B C 0.3941(8) 0.6359(14) 0.3104(4) 0.060(2) Uani 0.5 1 d G . P A -1
H8B H 0.4028 0.7141 0.3677 0.072 Uiso 0.5 1 calc R U P A -1
C9B C 0.3392(8) 0.7298(13) 0.2295(5) 0.070(2) Uani 0.5 1 d G . P A -1
H9B H 0.3112 0.8707 0.2326 0.084 Uiso 0.5 1 calc R U P A -1
C10B C 0.3261(8) 0.6129(15) 0.1439(4) 0.072(3) Uani 0.5 1 d G . P A -1
H10B H 0.2894 0.6757 0.0897 0.086 Uiso 0.5 1 calc R U P A -1
C11B C 0.3680(7) 0.4023(15) 0.1393(5) 0.075(3) Uani 0.5 1 d G . P A -1
H11B H 0.3592 0.3241 0.0820 0.091 Uiso 0.5 1 calc R U P A -1
C12B C 0.4229(6) 0.3085(13) 0.2202(7) 0.0511(19) Uani 0.5 1 d G . P A -1
H12B H 0.4508 0.1676 0.2172 0.061 Uiso 0.5 1 calc R U P A -1
O1 O 0.4941(5) 0.4359(5) 0.5056(3) 0.0691(13) Uani 0.5 1 d D . P A -1
Si1A Si 0.4838(4) 0.6258(6) 0.5846(3) 0.0521(8) Uani 0.5 1 d D . P A -1
H1A H 0.524(4) 0.831(6) 0.549(3) 0.063 Uiso 0.5 1 d D U P B -1
Si1B Si 0.5210(4) 0.3085(6) 0.4108(4) 0.0532(8) Uani 0.5 1 d D . P A -1
H1B H 0.478(4) 0.088(5) 0.412(3) 0.064 Uiso 0.5 1 d D U P C -1

loop_
_atom_site_aniso_label
_atom_site_aniso_U_11
_atom_site_aniso_U_22
_atom_site_aniso_U_33
_atom_site_aniso_U_23
_atom_site_aniso_U_13
_atom_site_aniso_U_12
C1A 0.062(4) 0.064(4) 0.026(4) 0.013(3) -0.004(2) 0.026(3)
C2A 0.056(5) 0.113(6) 0.063(4) -0.001(4) -0.004(4) 0.035(4)
C3A 0.072(6) 0.100(6) 0.073(4) 0.004(4) 0.008(5) 0.019(5)
C4A 0.068(5) 0.088(8) 0.067(4) 0.010(5) 0.019(4) 0.025(5)
C5A 0.047(4) 0.103(6) 0.063(5) 0.003(4) 0.019(3) 0.007(4)
C6A 0.046(4) 0.083(4) 0.041(4) 0.000(3) 0.014(3) 0.004(3)
C7A 0.032(3) 0.055(4) 0.037(3) 0.005(2) 0.010(2) -0.023(2)
C8A 0.046(3) 0.058(3) 0.027(3) 0.002(3) -0.002(2) 0.003(2)
C9A 0.054(3) 0.074(4) 0.038(5) -0.002(3) -0.010(4) 0.009(3)
C10A 0.069(5) 0.101(6) 0.041(3) -0.009(4) -0.010(3) 0.001(4)
C11A 0.069(5) 0.094(4) 0.048(4) -0.016(3) -0.002(3) 0.012(4)
C12A 0.033(5) 0.083(4) 0.053(3) -0.008(3) 0.002(3) -0.010(3)
C1B 0.058(4) 0.070(5) 0.025(4) 0.016(3) 0.001(3) 0.023(3)
C2B 0.055(5) 0.081(4) 0.059(4) -0.006(3) -0.001(4) 0.035(3)
C3B 0.068(6) 0.099(7) 0.072(5) -0.004(5) 0.025(5) 0.027(6)
C4B 0.062(4) 0.113(9) 0.079(6) 0.031(6) 0.033(4) 0.032(4)
C5B 0.076(6) 0.109(6) 0.080(7) 0.000(5) 0.024(4) 0.017(5)
C6B 0.067(4) 0.102(6) 0.051(6) 0.011(4) 0.026(3) 0.013(4)
C7B 0.036(3) 0.046(3) 0.036(2) 0.004(2) 0.018(2) -0.014(3)
C8B 0.069(4) 0.071(4) 0.039(4) 0.015(3) 0.004(3) 0.004(3)
C9B 0.069(4) 0.087(4) 0.051(6) 0.002(4) -0.001(4) 0.000(4)
C10B 0.063(4) 0.108(7) 0.042(4) 0.013(5) -0.002(4) 0.007(5)
C11B 0.060(5) 0.123(8) 0.043(4) -0.018(4) 0.004(3) 0.011(5)
C12B 0.030(4) 0.073(4) 0.050(3) -0.012(3) 0.001(3) -0.002(3)
O1 0.069(2) 0.103(4) 0.0363(16) -0.012(3) 0.0112(13) 0.011(3)
Si1A 0.0509(10) 0.066(2) 0.0406(10) 0.0057(14) 0.0093(7) 0.0048(13)
Si1B 0.0662(12) 0.058(2) 0.0352(8) 0.0000(12) 0.0051(7) 0.0068(13)

loop_
_atom_type_symbol
_atom_type_description
_atom_type_scat_dispersion_real
_atom_type_scat_dispersion_imag
_atom_type_scat_source
C C 0.0033 0.0016 'International Tables Vol C Tables 4.2.6.8 and 6.1.1.4'
H H 0.0000 0.0000 'International Tables Vol C Tables 4.2.6.8 and 6.1.1.4'
O O 0.0106 0.0060 'International Tables Vol C Tables 4.2.6.8 and 6.1.1.4'
Si Si 0.0817 0.0704 'International Tables Vol C Tables 4.2.6.8 and 6.1.1.4'

loop_
_geom_angle_atom_site_label_1
_geom_angle_atom_site_label_2
_geom_angle_atom_site_label_3
_geom_angle
C2A C1A C6A 120.0
C2A C1A Si1A 116.7(6)
C6A C1A Si1A 123.2(6)
C3A C2A C1A 120.0
C3A C2A H2A 120.0
C1A C2A H2A 120.0
C2A C3A C4A 120.0
C2A C3A H3A 120.0
C4A C3A H3A 120.0
C5A C4A C3A 120.0
C5A C4A H4A 120.0
C3A C4A H4A 120.0
C4A C5A C6A 120.0
C4A C5A H5A 120.0
C6A C5A H5A 120.0
C5A C6A C1A 120.0
C5A C6A H6A 120.0
C1A C6A H6A 120.0
C8A C7A C12A 120.0
C8A C7A Si1A 123.0(6)
C12A C7A Si1A 116.5(5)
C7A C8A C9A 120.0
C7A C8A H8A 120.0
C9A C8A H8A 120.0
C10A C9A C8A 120.0
C10A C9A H9A 120.0
C8A C9A H9A 120.0
C11A C10A C9A 120.0
C11A C10A H10A 120.0
C9A C10A H10A 120.0
C12A C11A C10A 120.0
C12A C11A H11A 120.0
C10A C11A H11A 120.0
C11A C12A C7A 120.0
C11A C12A H12A 120.0
C7A C12A H12A 120.0
C2B C1B C6B 120.0
C2B C1B Si1B 121.1(7)
C6B C1B Si1B 118.2(6)
C3B C2B C1B 120.0
C3B C2B H2B 120.0
C1B C2B H2B 120.0
C2B C3B C4B 120.0
C2B C3B H3B 120.0
C4B C3B H3B 120.0
C3B C4B C5B 120.0
C3B C4B H4B 120.0
C5B C4B H4B 120.0
C6B C5B C4B 120.0
C6B C5B H5B 120.0
C4B C5B H5B 120.0
C5B C6B C1B 120.0
C5B C6B H6B 120.0
C1B C6B H6B 120.0
C8B C7B C12B 120.0
C8B C7B Si1B 120.2(5)
C12B C7B Si1B 119.5(5)
C9B C8B C7B 120.0
C9B C8B H8B 120.0
C7B C8B H8B 120.0
C10B C9B C8B 120.0
C10B C9B H9B 120.0
C8B C9B H9B 120.0
C9B C10B C11B 120.0
C9B C10B H10B 120.0
C11B C10B H10B 120.0
C12B C11B C10B 120.0
C12B C11B H11B 120.0
C10B C11B H11B 120.0
C11B C12B C7B 120.0
C11B C12B H12B 120.0
C7B C12B H12B 120.0
Si1B O1 Si1A 162.2(4)
O1 Si1A C1A 110.1(5)
O1 Si1A C7A 109.9(4)
C1A Si1A C7A 103.9(6)
O1 Si1A H1A 109.2(17)
C1A Si1A H1A 108.7(19)
C7A Si1A H1A 114.8(19)
O1 Si1B C1B 108.7(5)
O1 Si1B C7B 108.4(4)
C1B Si1B C7B 118.6(6)
O1 Si1B H1B 108.9(18)
C1B Si1B H1B 111.6(19)
C7B Si1B H1B 100(2)

loop_
_geom_bond_atom_site_label_1
_geom_bond_atom_site_label_2
_geom_bond_distance
C1A C2A 1.3900
C1A C6A 1.3900
C1A Si1A 1.857(5)
C2A C3A 1.3900
C2A H2A 0.9300
C3A C4A 1.3900
C3A H3A 0.9300
C4A C5A 1.3900
C4A H4A 0.9300
C5A C6A 1.3900
C5A H5A 0.9300
C6A H6A 0.9300
C7A C8A 1.3900
C7A C12A 1.3900
C7A Si1A 1.866(5)
C8A C9A 1.3900
C8A H8A 0.9300
C9A C10A 1.3900
C9A H9A 0.9300
C10A C11A 1.3900
C10A H10A 0.9300
C11A C12A 1.3900
C11A H11A 0.9300
C12A H12A 0.9300
C1B C2B 1.3900
C1B C6B 1.3900
C1B Si1B 1.860(5)
C2B C3B 1.3900
C2B H2B 0.9300
C3B C4B 1.3900
C3B H3B 0.9300
C4B C5B 1.3900
C4B H4B 0.9300
C5B C6B 1.3900
C5B H5B 0.9300
C6B H6B 0.9300
C7B C8B 1.3900
C7B C12B 1.3900
C7B Si1B 1.870(5)
C8B C9B 1.3900
C8B H8B 0.9300
C9B C10B 1.3900
C9B H9B 0.9300
C10B C11B 1.3900
C10B H10B 0.9300
C11B C12B 1.3900
C11B H11B 0.9300
C12B H12B 0.9300
O1 Si1B 1.604(5)
O1 Si1A 1.615(4)
Si1A H1A 1.45(3)
Si1B H1B 1.45(3)

loop_
_geom_torsion_atom_site_label_1
_geom_torsion_atom_site_label_2
_geom_torsion_atom_site_label_3
_geom_torsion_atom_site_label_4
_geom_torsion
C6A C1A C2A C3A 0.0
Si1A C1A C2A C3A 177.5(9)
C1A C2A C3A C4A 0.0
C2A C3A C4A C5A 0.0
C3A C4A C5A C6A 0.0
C4A C5A C6A C1A 0.0
C2A C1A C6A C5A 0.0
Si1A C1A C6A C5A -177.4(10)
C12A C7A C8A C9A 0.0
Si1A C7A C8A C9A 171.4(6)
C7A C8A C9A C10A 0.0
C8A C9A C10A C11A 0.0
C9A C10A C11A C12A 0.0
C10A C11A C12A C7A 0.0
C8A C7A C12A C11A 0.0
Si1A C7A C12A C11A -172.0(6)
C6B C1B C2B C3B 0.0
Si1B C1B C2B C3B 170.2(9)
C1B C2B C3B C4B 0.0
C2B C3B C4B C5B 0.0
C3B C4B C5B C6B 0.0
C4B C5B C6B C1B 0.0
C2B C1B C6B C5B 0.0
Si1B C1B C6B C5B -170.5(9)
C12B C7B C8B C9B 0.0
Si1B C7B C8B C9B 174.1(6)
C7B C8B C9B C10B 0.0
C8B C9B C10B C11B 0.0
C9B C10B C11B C12B 0.0
C10B C11B C12B C7B 0.0
C8B C7B C12B C11B 0.0
Si1B C7B C12B C11B -174.1(6)
Si1B O1 Si1A C1A 122.3(18)
Si1B O1 Si1A C7A -123.8(17)
C2A C1A Si1A O1 -155.9(5)
C6A C1A Si1A O1 21.5(9)
C2A C1A Si1A C7A 86.4(7)
C6A C1A Si1A C7A -96.2(8)
C8A C7A Si1A O1 7.9(6)
C12A C7A Si1A O1 179.5(5)
C8A C7A Si1A C1A 125.7(6)
C12A C7A Si1A C1A -62.6(6)
Si1A O1 Si1B C1B 63.0(19)
Si1A O1 Si1B C7B -67.1(19)
C2B C1B Si1B O1 149.8(6)
C6B C1B Si1B O1 -39.8(7)
C2B C1B Si1B C7B -85.9(7)
C6B C1B Si1B C7B 84.5(8)
C8B C7B Si1B O1 22.7(6)
C12B C7B Si1B O1 -163.2(5)
C8B C7B Si1B C1B -101.7(7)
C12B C7B Si1B C1B 72.4(7)
